data_4310312
loop_
_publ_author_name
'Jian-Rong Li'
'Xian-He Bu'
'Ruo-Hua Zhang'

_publ_contact_author
;
 Xian-He Bu
  Department of Chemistry, Nankai University, Tianjin 300071,China
;
_publ_contact_author_email buxh@nankai.edu.cn
_publ_section_title
;
 Novel Lanthanide Coordination Polymers with a Flexible Disulfoxide
 Ligand, 1,2-Bis(ethylsulfinyl)ethane: Structures, Stereochemistry, and
 the Influences of Counteranions on the Framework Formations
;
_journal_name_full 'Inorganic Chemistry'
_journal_page_first 237
_journal_page_last 244
_journal_paper_doi 10.1021/ic034772i
_journal_volume 43
_journal_year 2004
_chemical_formula_sum 'C20 H50 Cl3 N0 O20 S6 Yb'
_chemical_formula_weight 1082.35
_chemical_name_systematic
; 
 ? 
;
_space_group_IT_number 15
_symmetry_cell_setting monoclinic
_symmetry_space_group_name_Hall '-C 2yc'
_symmetry_space_group_name_H-M 'C 1 2/c 1'
_atom_sites_solution_hydrogens geom
_atom_sites_solution_primary direct
_atom_sites_solution_secondary difmap
_audit_creation_method SHELXL-97
_cell_angle_alpha 90.000
_cell_angle_beta 105.750(5)
_cell_angle_gamma 90.00
_cell_formula_units_Z 4
_cell_length_a 20.015(4)
_cell_length_b 11.379(7)
_cell_length_c 19.017(1)
_cell_measurement_temperature 293(2)
_cell_volume 4169(3)
_computing_structure_refinement 'SHELXL-97 (Sheldrick, 1997)'
_computing_structure_solution 'SHELXS-97 (Sheldrick, 1990)'
_diffrn_ambient_temperature 293(2)
_diffrn_measured_fraction_theta_full 0.996
_diffrn_measured_fraction_theta_max 0.996
_diffrn_radiation_monochromator graphite
_diffrn_radiation_source 'fine-focus sealed tube'
_diffrn_radiation_type MoK\a
_diffrn_radiation_wavelength 0.71073
_diffrn_reflns_av_R_equivalents 0.0275
_diffrn_reflns_av_sigmaI/netI 0.0370
_diffrn_reflns_limit_h_max 23
_diffrn_reflns_limit_h_min -23
_diffrn_reflns_limit_k_max 12
_diffrn_reflns_limit_k_min -13
_diffrn_reflns_limit_l_max 17
_diffrn_reflns_limit_l_min -22
_diffrn_reflns_number 8393
_diffrn_reflns_theta_full 25.07
_diffrn_reflns_theta_max 25.07
_diffrn_reflns_theta_min 2.08
_exptl_absorpt_coefficient_mu 2.805
_exptl_absorpt_correction_T_max 0.7667
_exptl_absorpt_correction_T_min 0.6038
_exptl_absorpt_process_details SADABC
_exptl_crystal_density_diffrn 1.724
_exptl_crystal_density_method 'not measured'
_exptl_crystal_F_000 2188
_exptl_crystal_size_max 0.20
_exptl_crystal_size_mid 0.15
_exptl_crystal_size_min 0.10
_refine_diff_density_max 0.565
_refine_diff_density_min -0.732
_refine_diff_density_rms 0.100
_refine_ls_extinction_method none
_refine_ls_goodness_of_fit_ref 1.013
_refine_ls_hydrogen_treatment mixed
_refine_ls_matrix_type full
_refine_ls_number_parameters 277
_refine_ls_number_reflns 3693
_refine_ls_number_restraints 0
_refine_ls_restrained_S_all 1.013
_refine_ls_R_factor_all 0.0352
_refine_ls_R_factor_gt 0.0269
_refine_ls_shift/su_max 0.001
_refine_ls_shift/su_mean 0.000
_refine_ls_structure_factor_coef Fsqd
_refine_ls_weighting_details 'calc w=1/[\s^2^(Fo^2^)+(0.0400P)^2^+0.0000P] where P=(Fo^2^+2Fc^2^)/3'
_refine_ls_weighting_scheme calc
_refine_ls_wR_factor_gt 0.0661
_refine_ls_wR_factor_ref 0.0690
_reflns_number_gt 3174
_reflns_number_total 3693
_reflns_threshold_expression >2sigma(I)
_cod_data_source_file ic034772isi20030928_115520_08.cif
_cod_data_source_block complex7
_cod_depositor_comments
;
The following automatic conversions were performed:
'_symmetry_cell_setting' value 'Monoclinic' changed to 'monoclinic'
according to '/home/saulius/struct/CIF-dictionaries/cif_core.dic'
dictionary named 'cif_core.dic' version 2.4.1 from 2010-06-29.

Automatic conversion script
Id: cif_fix_enum 1527 2010-12-29 10:47:43Z saulius 
;
_cod_original_cell_volume 4169(15)
_cod_database_code 4310312

loop_
_symmetry_equiv_pos_as_xyz
'x, y, z'
'-x, y, -z+1/2'
'x+1/2, y+1/2, z'
'-x+1/2, y+1/2, -z+1/2'
'-x, -y, -z'
'x, -y, z-1/2'
'-x+1/2, -y+1/2, -z'
'x+1/2, -y+1/2, z-1/2'

loop_
_atom_site_label
_atom_site_type_symbol
_atom_site_fract_x
_atom_site_fract_y
_atom_site_fract_z
_atom_site_U_iso_or_equiv
_atom_site_adp_type
_atom_site_occupancy
_atom_site_symmetry_multiplicity
_atom_site_calc_flag
_atom_site_refinement_flags
_atom_site_disorder_assembly
_atom_site_disorder_group
Yb1 Yb 0.5000 0.623222(19) 0.7500 0.02944(9) Uani 1 2 d S . .
S1 S 0.49710(6) 0.89839(8) 0.83600(6) 0.0421(3) Uani 1 1 d . . .
S2 S 0.36892(6) 0.68720(12) 0.83200(7) 0.0444(3) Uani 0.90 1 d P . .
S2' S 0.3495(9) 0.7555(19) 0.7887(12) 0.103(6) Uani 0.10 1 d P . .
S3 S 0.44093(6) 0.60284(8) 0.55856(5) 0.0406(3) Uani 1 1 d . . .
O1 O 0.53052(14) 0.7811(2) 0.82842(15) 0.0418(7) Uani 1 1 d . . .
O2 O 0.39827(15) 0.6885(3) 0.76640(17) 0.0508(8) Uani 1 1 d . . .
O3 O 0.46931(14) 0.5512(2) 0.63435(14) 0.0416(7) Uani 1 1 d . . .
C1 C 0.6240(3) 0.9980(6) 0.8582(4) 0.096(2) Uani 1 1 d . . .
H1A H 0.6611 1.0416 0.8902 0.144 Uiso 1 1 calc R . .
H1B H 0.6064 1.0409 0.8135 0.144 Uiso 1 1 calc R . .
H1C H 0.6411 0.9231 0.8476 0.144 Uiso 1 1 calc R . .
C2 C 0.5667(3) 0.9798(4) 0.8946(3) 0.0666(14) Uani 1 1 d . . .
H2A H 0.5497 1.0554 0.9058 0.080 Uiso 1 1 calc R . .
H2B H 0.5846 0.9375 0.9401 0.080 Uiso 1 1 calc R . .
C3 C 0.4450(3) 0.8772(4) 0.8992(2) 0.0524(12) Uani 1 1 d . . .
H3A H 0.4676 0.8198 0.9356 0.063 Uiso 1 1 calc R . .
H3B H 0.4427 0.9507 0.9242 0.063 Uiso 1 1 calc R . .
C4 C 0.3719(3) 0.8359(5) 0.8626(3) 0.0638(14) Uani 1 1 d . . .
C5 C 0.2761(3) 0.6766(6) 0.7928(3) 0.0763(17) Uani 1 1 d . . .
C6 C 0.2611(3) 0.5534(7) 0.7669(5) 0.113(3) Uani 1 1 d . . .
H6A H 0.2121 0.5443 0.7455 0.170 Uiso 1 1 calc R . .
H6B H 0.2760 0.5006 0.8075 0.170 Uiso 1 1 calc R . .
H6C H 0.2855 0.5359 0.7311 0.170 Uiso 1 1 calc R . .
C7 C 0.3135(3) 0.6515(7) 0.5775(4) 0.101(2) Uani 1 1 d . . .
H7A H 0.2646 0.6354 0.5625 0.152 Uiso 1 1 calc R . .
H7B H 0.3212 0.7330 0.5694 0.152 Uiso 1 1 calc R . .
H7C H 0.3316 0.6337 0.6285 0.152 Uiso 1 1 calc R . .
C8 C 0.3494(3) 0.5772(5) 0.5340(3) 0.0680(14) Uani 1 1 d . . .
H8A H 0.3303 0.5941 0.4824 0.082 Uiso 1 1 calc R . .
H8B H 0.3409 0.4950 0.5417 0.082 Uiso 1 1 calc R . .
C9 C 0.4617(2) 0.4954(4) 0.4990(2) 0.0474(11) Uani 1 1 d . . .
H9A H 0.4520 0.4173 0.5142 0.057 Uiso 1 1 calc R . .
H9B H 0.4332 0.5079 0.4495 0.057 Uiso 1 1 calc R . .
Cl1 Cl 0.40522(8) 0.78553(10) 0.38242(7) 0.0603(3) Uani 1 1 d . . .
O11 O 0.4055(3) 0.8615(3) 0.3244(2) 0.0948(14) Uani 1 1 d . . .
O12 O 0.3852(6) 0.6732(8) 0.3621(6) 0.072(3) Uani 0.50 1 d P . .
O12' O 0.3409(7) 0.7184(14) 0.3632(7) 0.138(5) Uani 0.50 1 d P . .
O13 O 0.3675(10) 0.8349(18) 0.4236(11) 0.147(9) Uani 0.50 1 d P . .
O13' O 0.4089(11) 0.8421(14) 0.4453(7) 0.124(8) Uani 0.50 1 d P . .
O14 O 0.4770(5) 0.7755(11) 0.4303(6) 0.095(3) Uani 0.50 1 d P . .
O14' O 0.4557(9) 0.7072(13) 0.3859(7) 0.140(6) Uani 0.50 1 d P . .
Cl2 Cl 0.2500 0.2500 0.5000 0.0868(7) Uani 1 2 d S . .
O21 O 0.2687(7) 0.1402(9) 0.4719(8) 0.141(5) Uani 0.50 1 d P . .
O22 O 0.1767(6) 0.2478(14) 0.4857(8) 0.169(6) Uani 0.50 1 d P . .
O23 O 0.2685(9) 0.3319(10) 0.4536(7) 0.146(5) Uani 0.50 1 d P . .
O24 O 0.2200(8) 0.2337(14) 0.4338(8) 0.147(4) Uiso 0.50 1 d P . .
O4 O 0.42973(16) 0.4504(2) 0.75319(17) 0.0535(8) Uani 1 1 d . . .
C11 C 0.4031(4) 0.3588(5) 0.7015(3) 0.105(3) Uani 1 1 d . . .
H11A H 0.3769 0.3044 0.7220 0.157 Uiso 1 1 calc R . .
H11B H 0.4409 0.3183 0.6902 0.157 Uiso 1 1 calc R . .
H11C H 0.3735 0.3923 0.6577 0.157 Uiso 1 1 calc R . .

loop_
_atom_site_aniso_label
_atom_site_aniso_U_11
_atom_site_aniso_U_22
_atom_site_aniso_U_33
_atom_site_aniso_U_23
_atom_site_aniso_U_13
_atom_site_aniso_U_12
Yb1 0.03663(14) 0.02974(13) 0.02481(13) 0.000 0.01322(9) 0.000
S1 0.0655(7) 0.0322(6) 0.0321(6) -0.0015(4) 0.0192(5) 0.0000(5)
S2 0.0424(7) 0.0509(7) 0.0458(7) 0.0085(6) 0.0220(6) 0.0061(6)
S2' 0.070(11) 0.114(15) 0.113(16) -0.002(13) 0.005(10) 0.024(11)
S3 0.0573(7) 0.0382(6) 0.0262(5) -0.0005(4) 0.0113(5) -0.0027(5)
O1 0.0583(18) 0.0332(15) 0.0352(16) -0.0051(12) 0.0147(13) -0.0001(13)
O2 0.0446(17) 0.0641(19) 0.0507(19) -0.0012(16) 0.0249(14) 0.0042(15)
O3 0.0644(19) 0.0355(15) 0.0244(14) -0.0002(12) 0.0113(13) -0.0034(14)
C1 0.104(5) 0.100(5) 0.086(5) -0.023(4) 0.029(4) -0.057(4)
C2 0.096(4) 0.053(3) 0.053(3) -0.020(2) 0.023(3) -0.017(3)
C3 0.088(4) 0.038(2) 0.040(2) -0.002(2) 0.034(2) 0.011(2)
C4 0.068(3) 0.062(3) 0.073(4) -0.005(3) 0.039(3) 0.012(3)
C5 0.040(3) 0.099(4) 0.097(5) -0.012(4) 0.030(3) -0.002(3)
C6 0.055(4) 0.137(7) 0.149(7) -0.001(6) 0.031(4) -0.024(4)
C7 0.072(4) 0.150(6) 0.083(5) -0.023(5) 0.022(3) 0.009(4)
C8 0.065(3) 0.080(3) 0.055(3) -0.002(3) 0.009(3) -0.004(3)
C9 0.072(3) 0.043(2) 0.027(2) -0.0080(18) 0.013(2) -0.009(2)
Cl1 0.0942(10) 0.0446(6) 0.0438(7) 0.0018(5) 0.0216(7) 0.0031(7)
O11 0.159(4) 0.068(3) 0.050(2) 0.0177(19) 0.017(3) -0.012(3)
O12 0.095(8) 0.049(5) 0.080(6) -0.008(4) 0.039(7) -0.015(5)
O12' 0.132(12) 0.161(14) 0.109(10) 0.017(9) 0.011(9) -0.069(10)
O13 0.166(15) 0.132(12) 0.19(2) -0.065(12) 0.127(15) -0.001(11)
O13' 0.27(2) 0.069(6) 0.043(5) -0.007(5) 0.053(10) -0.008(12)
O14 0.100(7) 0.110(8) 0.063(6) 0.023(5) 0.000(6) -0.022(7)
O14' 0.173(14) 0.147(11) 0.095(9) 0.026(8) 0.029(8) 0.115(11)
Cl2 0.112(2) 0.0921(17) 0.0523(13) 0.0048(12) 0.0166(12) -0.0066(14)
O21 0.172(11) 0.074(6) 0.225(15) -0.048(8) 0.135(11) -0.037(7)
O22 0.083(8) 0.237(17) 0.183(14) -0.081(13) 0.027(8) 0.000(9)
O23 0.244(16) 0.096(7) 0.109(9) 0.032(7) 0.070(10) -0.019(9)
O4 0.069(2) 0.0428(17) 0.0497(19) -0.0028(14) 0.0179(16) -0.0174(16)
C11 0.154(7) 0.093(5) 0.062(4) -0.003(3) 0.019(4) -0.073(5)

loop_
_atom_type_symbol
_atom_type_description
_atom_type_scat_dispersion_real
_atom_type_scat_dispersion_imag
_atom_type_scat_source
C C 0.0033 0.0016 'International Tables Vol C Tables 4.2.6.8 and 6.1.1.4'
H H 0.0000 0.0000 'International Tables Vol C Tables 4.2.6.8 and 6.1.1.4'
N N 0.0061 0.0033 'International Tables Vol C Tables 4.2.6.8 and 6.1.1.4'
O O 0.0106 0.0060 'International Tables Vol C Tables 4.2.6.8 and 6.1.1.4'
S S 0.1246 0.1234 'International Tables Vol C Tables 4.2.6.8 and 6.1.1.4'
Cl Cl 0.1484 0.1585 'International Tables Vol C Tables 4.2.6.8 and 6.1.1.4'
Yb Yb -0.3850 5.5486 'International Tables Vol C Tables 4.2.6.8 and 6.1.1.4'

loop_
_geom_angle_atom_site_label_1
_geom_angle_atom_site_label_2
_geom_angle_atom_site_label_3
_geom_angle
_geom_angle_site_symmetry_1
_geom_angle_site_symmetry_3
_geom_angle_publ_flag
O2 Yb1 O2 141.77(19) . 2_656 ?
O2 Yb1 O3 103.57(14) . . ?
O2 Yb1 O3 90.11(13) 2_656 . ?
O2 Yb1 O3 90.11(13) . 2_656 ?
O2 Yb1 O3 103.57(14) 2_656 2_656 ?
O3 Yb1 O3 137.64(17) . 2_656 ?
O2 Yb1 O1 75.30(14) . . ?
O2 Yb1 O1 75.17(13) 2_656 . ?
O3 Yb1 O1 149.48(10) . . ?
O3 Yb1 O1 72.59(16) 2_656 . ?
O2 Yb1 O1 75.17(13) . 2_656 ?
O2 Yb1 O1 75.30(14) 2_656 2_656 ?
O3 Yb1 O1 72.59(16) . 2_656 ?
O3 Yb1 O1 149.48(10) 2_656 2_656 ?
O1 Yb1 O1 77.8(2) . 2_656 ?
O2 Yb1 O4 73.37(17) . . ?
O2 Yb1 O4 144.76(12) 2_656 . ?
O3 Yb1 O4 74.06(12) . . ?
O3 Yb1 O4 71.91(12) 2_656 . ?
O1 Yb1 O4 131.88(13) . . ?
O1 Yb1 O4 126.36(15) 2_656 . ?
O2 Yb1 O4 144.76(12) . 2_656 ?
O2 Yb1 O4 73.37(17) 2_656 2_656 ?
O3 Yb1 O4 71.91(12) . 2_656 ?
O3 Yb1 O4 74.06(12) 2_656 2_656 ?
O1 Yb1 O4 126.36(15) . 2_656 ?
O1 Yb1 O4 131.88(13) 2_656 2_656 ?
O4 Yb1 O4 71.8(2) . 2_656 ?
O1 S1 C2 103.1(3) . . ?
O1 S1 C3 107.1(2) . . ?
C2 S1 C3 98.5(3) . . ?
S2' S2 O2 61.6(11) . . ?
S2' S2 C4 63.7(11) . . ?
O2 S2 C4 105.8(2) . . ?
S2' S2 C5 68.3(10) . . ?
O2 S2 C5 104.2(3) . . ?
C4 S2 C5 97.9(3) . . ?
S2 S2' O2 73.3(10) . . ?
S2 S2' C4 78.4(12) . . ?
O2 S2' C4 121.1(12) . . ?
S2 S2' C5 74.9(13) . . ?
O2 S2' C5 113.7(13) . . ?
C4 S2' C5 106.9(13) . . ?
O3 S3 C8 106.2(2) . . ?
O3 S3 C9 104.2(2) . . ?
C8 S3 C9 96.9(2) . . ?
S1 O1 Yb1 134.41(19) . . ?
S2' O2 S2 45.1(9) . . ?
S2' O2 Yb1 162.1(9) . . ?
S2 O2 Yb1 132.30(19) . . ?
S3 O3 Yb1 135.51(19) . . ?
C2 C1 H1A 109.5 . . ?
C2 C1 H1B 109.5 . . ?
H1A C1 H1B 109.5 . . ?
C2 C1 H1C 109.5 . . ?
H1A C1 H1C 109.5 . . ?
H1B C1 H1C 109.5 . . ?
C1 C2 S1 110.3(4) . . ?
C1 C2 H2A 109.6 . . ?
S1 C2 H2A 109.6 . . ?
C1 C2 H2B 109.6 . . ?
S1 C2 H2B 109.6 . . ?
H2A C2 H2B 108.1 . . ?
C4 C3 S1 113.3(4) . . ?
C4 C3 H3A 108.9 . . ?
S1 C3 H3A 108.9 . . ?
C4 C3 H3B 108.9 . . ?
S1 C3 H3B 108.9 . . ?
H3A C3 H3B 107.7 . . ?
C3 C4 S2' 125.1(7) . . ?
C3 C4 S2 112.8(3) . . ?
S2' C4 S2 38.0(8) . . ?
C6 C5 S2' 124.6(8) . . ?
C6 C5 S2 106.9(4) . . ?
S2' C5 S2 36.8(7) . . ?
C5 C6 H6A 109.5 . . ?
C5 C6 H6B 109.5 . . ?
H6A C6 H6B 109.5 . . ?
C5 C6 H6C 109.5 . . ?
H6A C6 H6C 109.5 . . ?
H6B C6 H6C 109.5 . . ?
C8 C7 H7A 109.5 . . ?
C8 C7 H7B 109.5 . . ?
H7A C7 H7B 109.5 . . ?
C8 C7 H7C 109.5 . . ?
H7A C7 H7C 109.5 . . ?
H7B C7 H7C 109.5 . . ?
C7 C8 S3 112.1(4) . . ?
C7 C8 H8A 109.2 . . ?
S3 C8 H8A 109.2 . . ?
C7 C8 H8B 109.2 . . ?
S3 C8 H8B 109.2 . . ?
H8A C8 H8B 107.9 . . ?
C9 C9 S3 109.9(4) 5_666 . ?
C9 C9 H9A 109.7 5_666 . ?
S3 C9 H9A 109.7 . . ?
C9 C9 H9B 109.7 5_666 . ?
S3 C9 H9B 109.7 . . ?
H9A C9 H9B 108.2 . . ?
O14' Cl1 O13' 114.7(9) . . ?
O14' Cl1 O13 141.7(11) . . ?
O13' Cl1 O13 35.7(11) . . ?
O14' Cl1 O12 63.2(8) . . ?
O13' Cl1 O12 130.0(8) . . ?
O13 Cl1 O12 112.7(9) . . ?
O14' Cl1 O11 106.6(6) . . ?
O13' Cl1 O11 113.2(7) . . ?
O13 Cl1 O11 108.8(10) . . ?
O12 Cl1 O11 114.7(5) . . ?
O14' Cl1 O12' 105.5(10) . . ?
O13' Cl1 O12' 107.8(10) . . ?
O13 Cl1 O12' 76.6(10) . . ?
O12 Cl1 O12' 42.7(6) . . ?
O11 Cl1 O12' 108.5(6) . . ?
O14' Cl1 O14 47.5(7) . . ?
O13' Cl1 O14 71.3(9) . . ?
O13 Cl1 O14 106.1(9) . . ?
O12 Cl1 O14 105.3(6) . . ?
O11 Cl1 O14 108.8(4) . . ?
O12' Cl1 O14 139.2(7) . . ?
O12' O12 Cl1 73.5(10) . . ?
O12' O12 O14' 130.4(13) . . ?
Cl1 O12 O14' 57.5(6) . . ?
O12 O12' Cl1 63.8(9) . . ?
O12 O12' O13 106.3(13) . . ?
Cl1 O12' O13 48.9(7) . . ?
O13' O13 Cl1 71.7(19) . . ?
O13' O13 O12' 120(3) . . ?
Cl1 O13 O12' 54.5(8) . . ?
O13 O13' Cl1 72.6(18) . . ?
O13 O13' O14 129(2) . . ?
Cl1 O13' O14 58.3(7) . . ?
O14' O14 Cl1 59.6(7) . . ?
O14' O14 O13' 106.4(11) . . ?
Cl1 O14 O13' 50.4(6) . . ?
O14 O14' Cl1 73.0(8) . . ?
O14 O14' O12 124.1(12) . . ?
Cl1 O14' O12 59.4(6) . . ?
O24 Cl2 O24 180.000(5) . 7_556 ?
O24 Cl2 O23 113.5(7) . 7_556 ?
O24 Cl2 O23 66.5(7) 7_556 7_556 ?
O24 Cl2 O23 66.5(7) . . ?
O24 Cl2 O23 113.5(7) 7_556 . ?
O23 Cl2 O23 180.000(2) 7_556 . ?
O24 Cl2 O22 67.4(7) . . ?
O24 Cl2 O22 112.6(7) 7_556 . ?
O23 Cl2 O22 70.9(8) 7_556 . ?
O23 Cl2 O22 109.1(8) . . ?
O24 Cl2 O22 112.6(7) . 7_556 ?
O24 Cl2 O22 67.4(7) 7_556 7_556 ?
O23 Cl2 O22 109.1(8) 7_556 7_556 ?
O23 Cl2 O22 70.9(8) . 7_556 ?
O22 Cl2 O22 180.0(13) . 7_556 ?
O24 Cl2 O21 113.4(8) . 7_556 ?
O24 Cl2 O21 66.6(8) 7_556 7_556 ?
O23 Cl2 O21 101.6(7) 7_556 7_556 ?
O23 Cl2 O21 78.4(7) . 7_556 ?
O22 Cl2 O21 74.2(7) . 7_556 ?
O22 Cl2 O21 105.8(7) 7_556 7_556 ?
O24 Cl2 O21 66.6(8) . . ?
O24 Cl2 O21 113.4(8) 7_556 . ?
O23 Cl2 O21 78.4(7) 7_556 . ?
O23 Cl2 O21 101.6(7) . . ?
O22 Cl2 O21 105.8(7) . . ?
O22 Cl2 O21 74.2(7) 7_556 . ?
O21 Cl2 O21 180.0(11) 7_556 . ?
Cl2 O21 O24 50.5(6) . . ?
Cl2 O21 O22 52.1(5) . 7_556 ?
O24 O21 O22 87.0(9) . 7_556 ?
Cl2 O21 O23 49.7(5) . 7_556 ?
O24 O21 O23 84.3(9) . 7_556 ?
O22 O21 O23 81.2(8) 7_556 7_556 ?
Cl2 O22 O24 51.0(7) . . ?
Cl2 O22 O23 54.1(6) . 7_556 ?
O24 O22 O23 90.5(10) . 7_556 ?
Cl2 O22 O21 53.7(6) . 7_556 ?
O24 O22 O21 88.9(10) . 7_556 ?
O23 O22 O21 82.1(8) 7_556 7_556 ?
Cl2 O23 O24 51.9(7) . . ?
Cl2 O23 O22 55.0(6) . 7_556 ?
O24 O23 O22 91.6(10) . 7_556 ?
Cl2 O23 O21 52.0(5) . 7_556 ?
O24 O23 O21 87.1(9) . 7_556 ?
O22 O23 O21 83.3(8) 7_556 7_556 ?
Cl2 O24 O23 61.6(7) . . ?
Cl2 O24 O22 61.5(8) . . ?
O23 O24 O22 102.2(12) . . ?
Cl2 O24 O21 63.0(8) . . ?
O23 O24 O21 96.8(11) . . ?
O22 O24 O21 100.2(12) . . ?
C11 O4 Yb1 133.1(3) . . ?
O4 C11 H11A 109.5 . . ?
O4 C11 H11B 109.5 . . ?
H11A C11 H11B 109.5 . . ?
O4 C11 H11C 109.5 . . ?
H11A C11 H11C 109.5 . . ?
H11B C11 H11C 109.5 . . ?

loop_
_geom_bond_atom_site_label_1
_geom_bond_atom_site_label_2
_geom_bond_distance
_geom_bond_site_symmetry_2
_geom_bond_publ_flag
Yb1 O2 2.267(5) . ?
Yb1 O2 2.267(5) 2_656 ?
Yb1 O3 2.270(5) . ?
Yb1 O3 2.270(5) 2_656 ?
Yb1 O1 2.309(4) . ?
Yb1 O1 2.309(4) 2_656 ?
Yb1 O4 2.428(5) . ?
Yb1 O4 2.428(5) 2_656 ?
S1 O1 1.517(4) . ?
S1 C2 1.788(6) . ?
S1 C3 1.808(5) . ?
S2 S2' 1.12(2) . ?
S2 O2 1.516(4) . ?
S2 C4 1.785(6) . ?
S2 C5 1.809(7) . ?
S2' O2 1.394(19) . ?
S2' C4 1.63(2) . ?
S2' C5 1.74(2) . ?
S3 O3 1.517(4) . ?
S3 C8 1.786(7) . ?
S3 C9 1.791(5) . ?
C1 C2 1.507(8) . ?
C1 H1A 0.9600 . ?
C1 H1B 0.9600 . ?
C1 H1C 0.9600 . ?
C2 H2A 0.9700 . ?
C2 H2B 0.9700 . ?
C3 C4 1.514(8) . ?
C3 H3A 0.9700 . ?
C3 H3B 0.9700 . ?
C5 C6 1.489(10) . ?
C6 H6A 0.9600 . ?
C6 H6B 0.9600 . ?
C6 H6C 0.9600 . ?
C7 C8 1.497(8) . ?
C7 H7A 0.9600 . ?
C7 H7B 0.9600 . ?
C7 H7C 0.9600 . ?
C8 H8A 0.9700 . ?
C8 H8B 0.9700 . ?
C9 C9 1.527(9) 5_666 ?
C9 H9A 0.9700 . ?
C9 H9B 0.9700 . ?
Cl1 O14' 1.336(10) . ?
Cl1 O13' 1.343(14) . ?
Cl1 O13 1.349(16) . ?
Cl1 O12 1.363(9) . ?
Cl1 O11 1.403(4) . ?
Cl1 O12' 1.457(12) . ?
Cl1 O14 1.482(10) . ?
O12 O12' 1.031(15) . ?
O12 O14' 1.414(18) . ?
O12' O13 1.74(2) . ?
O13 O13' 0.82(3) . ?
O13' O14 1.65(2) . ?
O14 O14' 1.142(15) . ?
Cl2 O24 1.253(15) . ?
Cl2 O24 1.253(15) 7_556 ?
Cl2 O23 1.401(10) 7_556 ?
Cl2 O23 1.401(10) . ?
Cl2 O22 1.418(12) . ?
Cl2 O22 1.418(12) 7_556 ?
Cl2 O21 1.448(10) 7_556 ?
Cl2 O21 1.448(10) . ?
O21 O24 1.491(17) . ?
O21 O22 1.728(16) 7_556 ?
O21 O23 1.800(16) 7_556 ?
O22 O24 1.489(16) . ?
O22 O23 1.634(17) 7_556 ?
O22 O21 1.728(16) 7_556 ?
O23 O24 1.461(16) . ?
O23 O22 1.634(17) 7_556 ?
O23 O21 1.800(16) 7_556 ?
O4 C11 1.433(7) . ?
C11 H11A 0.9600 . ?
C11 H11B 0.9600 . ?
C11 H11C 0.9600 . ?

loop_
_geom_torsion_atom_site_label_1
_geom_torsion_atom_site_label_2
_geom_torsion_atom_site_label_3
_geom_torsion_atom_site_label_4
_geom_torsion
_geom_torsion_site_symmetry_1
_geom_torsion_site_symmetry_2
_geom_torsion_site_symmetry_3
_geom_torsion_site_symmetry_4
_geom_torsion_publ_flag
C4 S2 S2' O2 127.8(10) . . . . ?
C5 S2 S2' O2 -121.0(9) . . . . ?
O2 S2 S2' C4 -127.8(10) . . . . ?
C5 S2 S2' C4 111.2(8) . . . . ?
O2 S2 S2' C5 121.0(9) . . . . ?
C4 S2 S2' C5 -111.2(8) . . . . ?
C2 S1 O1 Yb1 -165.0(3) . . . . ?
C3 S1 O1 Yb1 91.7(3) . . . . ?
O2 Yb1 O1 S1 -36.0(2) . . . . ?
O2 Yb1 O1 S1 119.5(3) 2_656 . . . ?
O3 Yb1 O1 S1 55.9(3) . . . . ?
O3 Yb1 O1 S1 -130.8(3) 2_656 . . . ?
O1 Yb1 O1 S1 41.66(17) 2_656 . . . ?
O4 Yb1 O1 S1 -86.7(3) . . . . ?
O4 Yb1 O1 S1 175.22(19) 2_656 . . . ?
C4 S2' O2 S2 64.7(14) . . . . ?
C5 S2' O2 S2 -64.6(13) . . . . ?
S2 S2' O2 Yb1 -90(3) . . . . ?
C4 S2' O2 Yb1 -26(4) . . . . ?
C5 S2' O2 Yb1 -155(2) . . . . ?
C4 S2 O2 S2' -47.4(12) . . . . ?
C5 S2 O2 S2' 55.2(12) . . . . ?
S2' S2 O2 Yb1 155.4(12) . . . . ?
C4 S2 O2 Yb1 108.0(3) . . . . ?
C5 S2 O2 Yb1 -149.4(3) . . . . ?
O2 Yb1 O2 S2' -36(3) 2_656 . . . ?
O3 Yb1 O2 S2' -144(3) . . . . ?
O3 Yb1 O2 S2' 77(3) 2_656 . . . ?
O1 Yb1 O2 S2' 5(3) . . . . ?
O1 Yb1 O2 S2' -76(3) 2_656 . . . ?
O4 Yb1 O2 S2' 148(3) . . . . ?
O4 Yb1 O2 S2' 138(3) 2_656 . . . ?
O2 Yb1 O2 S2 -109.2(3) 2_656 . . . ?
O3 Yb1 O2 S2 142.8(2) . . . . ?
O3 Yb1 O2 S2 3.2(2) 2_656 . . . ?
O1 Yb1 O2 S2 -68.7(3) . . . . ?
O1 Yb1 O2 S2 -149.7(3) 2_656 . . . ?
O4 Yb1 O2 S2 74.3(3) . . . . ?
O4 Yb1 O2 S2 65.0(3) 2_656 . . . ?
C8 S3 O3 Yb1 -98.8(3) . . . . ?
C9 S3 O3 Yb1 159.6(2) . . . . ?
O2 Yb1 O3 S3 65.5(2) . . . . ?
O2 Yb1 O3 S3 -78.4(3) 2_656 . . . ?
O3 Yb1 O3 S3 171.0(3) 2_656 . . . ?
O1 Yb1 O3 S3 -18.5(4) . . . . ?
O1 Yb1 O3 S3 -3.9(2) 2_656 . . . ?
O4 Yb1 O3 S3 133.5(3) . . . . ?
O4 Yb1 O3 S3 -150.9(3) 2_656 . . . ?
O1 S1 C2 C1 63.2(5) . . . . ?
C3 S1 C2 C1 173.1(4) . . . . ?
O1 S1 C3 C4 -87.6(4) . . . . ?
C2 S1 C3 C4 165.9(4) . . . . ?
S1 C3 C4 S2' 30.1(11) . . . . ?
S1 C3 C4 S2 71.6(4) . . . . ?
S2 S2' C4 C3 82.4(13) . . . . ?
O2 S2' C4 C3 20(2) . . . . ?
C5 S2' C4 C3 152.5(6) . . . . ?
O2 S2' C4 S2 -62.1(13) . . . . ?
C5 S2' C4 S2 70.1(13) . . . . ?
S2' S2 C4 C3 -118.5(12) . . . . ?
O2 S2 C4 C3 -72.2(4) . . . . ?
C5 S2 C4 C3 -179.4(4) . . . . ?
O2 S2 C4 S2' 46.3(11) . . . . ?
C5 S2 C4 S2' -61.0(12) . . . . ?
S2 S2' C5 C6 -70.6(14) . . . . ?
O2 S2' C5 C6 -7.0(19) . . . . ?
C4 S2' C5 C6 -143.2(8) . . . . ?
O2 S2' C5 S2 63.7(11) . . . . ?
C4 S2' C5 S2 -72.5(12) . . . . ?
S2' S2 C5 C6 125.7(13) . . . . ?
O2 S2 C5 C6 74.6(5) . . . . ?
C4 S2 C5 C6 -176.8(5) . . . . ?
O2 S2 C5 S2' -51.1(12) . . . . ?
C4 S2 C5 S2' 57.5(12) . . . . ?
O3 S3 C8 C7 70.4(5) . . . . ?
C9 S3 C8 C7 177.4(5) . . . . ?
O3 S3 C9 C9 -77.7(4) . . . 5_666 ?
C8 S3 C9 C9 173.7(4) . . . 5_666 ?
O14' Cl1 O12 O12' 172.2(13) . . . . ?
O13' Cl1 O12 O12' 71.4(16) . . . . ?
O13 Cl1 O12 O12' 34.4(16) . . . . ?
O11 Cl1 O12 O12' -90.9(11) . . . . ?
O14 Cl1 O12 O12' 149.5(11) . . . . ?
O13' Cl1 O12 O14' -100.8(13) . . . . ?
O13 Cl1 O12 O14' -137.8(12) . . . . ?
O11 Cl1 O12 O14' 96.9(7) . . . . ?
O12' Cl1 O12 O14' -172.2(13) . . . . ?
O14 Cl1 O12 O14' -22.6(8) . . . . ?
O14' O12 O12' Cl1 8.7(14) . . . . ?
Cl1 O12 O12' O13 -24.9(11) . . . . ?
O14' O12 O12' O13 -16(2) . . . . ?
O14' Cl1 O12' O12 -7.2(12) . . . . ?
O13' Cl1 O12' O12 -130.3(12) . . . . ?
O13 Cl1 O12' O12 -147.6(15) . . . . ?
O11 Cl1 O12' O12 106.7(10) . . . . ?
O14 Cl1 O12' O12 -48.5(17) . . . . ?
O14' Cl1 O12' O13 140.4(11) . . . . ?
O13' Cl1 O12' O13 17.4(15) . . . . ?
O12 Cl1 O12' O13 147.6(15) . . . . ?
O11 Cl1 O12' O13 -105.6(11) . . . . ?
O14 Cl1 O12' O13 99.1(14) . . . . ?
O14' Cl1 O13 O13' 53(3) . . . . ?
O12 Cl1 O13 O13' 128(2) . . . . ?
O11 Cl1 O13 O13' -104(2) . . . . ?
O12' Cl1 O13 O13' 151(2) . . . . ?
O14 Cl1 O13 O13' 13(2) . . . . ?
O14' Cl1 O13 O12' -98.2(17) . . . . ?
O13' Cl1 O13 O12' -151(2) . . . . ?
O12 Cl1 O13 O12' -23.2(10) . . . . ?
O11 Cl1 O13 O12' 105.3(7) . . . . ?
O14 Cl1 O13 O12' -137.9(7) . . . . ?
O12 O12' O13 O13' -2(3) . . . . ?
Cl1 O12' O13 O13' -32(2) . . . . ?
O12 O12' O13 Cl1 30.0(13) . . . . ?
O12' O13 O13' Cl1 27.1(19) . . . . ?
Cl1 O13 O13' O14 -14(3) . . . . ?
O12' O13 O13' O14 13(4) . . . . ?
O14' Cl1 O13' O13 -147(2) . . . . ?
O12 Cl1 O13' O13 -72(3) . . . . ?
O11 Cl1 O13' O13 90(2) . . . . ?
O12' Cl1 O13' O13 -30(3) . . . . ?
O14 Cl1 O13' O13 -167(3) . . . . ?
O14' Cl1 O13' O14 19.7(11) . . . . ?
O13 Cl1 O13' O14 167(3) . . . . ?
O12 Cl1 O13' O14 94.5(11) . . . . ?
O11 Cl1 O13' O14 -103.0(6) . . . . ?
O12' Cl1 O13' O14 137.0(8) . . . . ?
O13' Cl1 O14 O14' 155.4(12) . . . . ?
O13 Cl1 O14 O14' 147.5(14) . . . . ?
O12 Cl1 O14 O14' 27.8(11) . . . . ?
O11 Cl1 O14 O14' -95.6(10) . . . . ?
O12' Cl1 O14 O14' 59.5(16) . . . . ?
O14' Cl1 O14 O13' -155.4(12) . . . . ?
O13 Cl1 O14 O13' -7.9(15) . . . . ?
O12 Cl1 O14 O13' -127.7(8) . . . . ?
O11 Cl1 O14 O13' 108.9(7) . . . . ?
O12' Cl1 O14 O13' -95.9(13) . . . . ?
O13 O13' O14 O14' -6(4) . . . . ?
Cl1 O13' O14 O14' -21.9(10) . . . . ?
O13 O13' O14 Cl1 16(3) . . . . ?
O13' O14 O14' Cl1 19.5(9) . . . . ?
Cl1 O14 O14' O12 -31.6(10) . . . . ?
O13' O14 O14' O12 -12.0(17) . . . . ?
O13' Cl1 O14' O14 -25.7(14) . . . . ?
O13 Cl1 O14' O14 -56(2) . . . . ?
O12 Cl1 O14' O14 -149.8(12) . . . . ?
O11 Cl1 O14' O14 100.5(8) . . . . ?
O12' Cl1 O14' O14 -144.3(10) . . . . ?
O13' Cl1 O14' O12 124.1(9) . . . . ?
O13 Cl1 O14' O12 93.4(17) . . . . ?
O11 Cl1 O14' O12 -109.8(6) . . . . ?
O12' Cl1 O14' O12 5.5(9) . . . . ?
O14 Cl1 O14' O12 149.8(12) . . . . ?
O12' O12 O14' O14 26(3) . . . . ?
Cl1 O12 O14' O14 35.6(12) . . . . ?
O12' O12 O14' Cl1 -9.9(17) . . . . ?
O24 Cl2 O21 O24 180.000(5) 7_556 . . . ?
O23 Cl2 O21 O24 122.2(9) 7_556 . . . ?
O23 Cl2 O21 O24 -57.8(9) . . . . ?
O22 Cl2 O21 O24 56.1(10) . . . . ?
O22 Cl2 O21 O24 -123.9(10) 7_556 . . . ?
O21 Cl2 O21 O24 -147(100) 7_556 . . . ?
O24 Cl2 O21 O22 123.9(10) . . . 7_556 ?
O24 Cl2 O21 O22 -56.1(10) 7_556 . . 7_556 ?
O23 Cl2 O21 O22 -114.0(8) 7_556 . . 7_556 ?
O23 Cl2 O21 O22 66.0(8) . . . 7_556 ?
O22 Cl2 O21 O22 180.000(1) . . . 7_556 ?
O21 Cl2 O21 O22 -23(100) 7_556 . . 7_556 ?
O24 Cl2 O21 O23 -122.2(9) . . . 7_556 ?
O24 Cl2 O21 O23 57.8(9) 7_556 . . 7_556 ?
O23 Cl2 O21 O23 180.000(4) . . . 7_556 ?
O22 Cl2 O21 O23 -66.0(8) . . . 7_556 ?
O22 Cl2 O21 O23 114.0(8) 7_556 . . 7_556 ?
O21 Cl2 O21 O23 91(100) 7_556 . . 7_556 ?
O24 Cl2 O22 O24 180.000(4) 7_556 . . . ?
O23 Cl2 O22 O24 -126.9(10) 7_556 . . . ?
O23 Cl2 O22 O24 53.1(10) . . . . ?
O22 Cl2 O22 O24 4(100) 7_556 . . . ?
O21 Cl2 O22 O24 124.4(10) 7_556 . . . ?
O21 Cl2 O22 O24 -55.6(10) . . . . ?
O24 Cl2 O22 O23 126.9(10) . . . 7_556 ?
O24 Cl2 O22 O23 -53.1(10) 7_556 . . 7_556 ?
O23 Cl2 O22 O23 180.000(4) . . . 7_556 ?
O22 Cl2 O22 O23 130(100) 7_556 . . 7_556 ?
O21 Cl2 O22 O23 -108.7(8) 7_556 . . 7_556 ?
O21 Cl2 O22 O23 71.3(8) . . . 7_556 ?
O24 Cl2 O22 O21 -124.4(10) . . . 7_556 ?
O24 Cl2 O22 O21 55.6(10) 7_556 . . 7_556 ?
O23 Cl2 O22 O21 108.7(8) 7_556 . . 7_556 ?
O23 Cl2 O22 O21 -71.3(8) . . . 7_556 ?
O22 Cl2 O22 O21 -121(100) 7_556 . . 7_556 ?
O21 Cl2 O22 O21 180.000(2) . . . 7_556 ?
O24 Cl2 O23 O24 180.000(1) 7_556 . . . ?
O23 Cl2 O23 O24 102(22) 7_556 . . . ?
O22 Cl2 O23 O24 -53.6(9) . . . . ?
O22 Cl2 O23 O24 126.4(9) 7_556 . . . ?
O21 Cl2 O23 O24 -122.2(9) 7_556 . . . ?
O21 Cl2 O23 O24 57.8(9) . . . . ?
O24 Cl2 O23 O22 -126.4(9) . . . 7_556 ?
O24 Cl2 O23 O22 53.6(9) 7_556 . . 7_556 ?
O23 Cl2 O23 O22 -25(22) 7_556 . . 7_556 ?
O22 Cl2 O23 O22 180.000(3) . . . 7_556 ?
O21 Cl2 O23 O22 111.5(8) 7_556 . . 7_556 ?
O21 Cl2 O23 O22 -68.5(8) . . . 7_556 ?
O24 Cl2 O23 O21 122.2(9) . . . 7_556 ?
O24 Cl2 O23 O21 -57.8(9) 7_556 . . 7_556 ?
O23 Cl2 O23 O21 -136(22) 7_556 . . 7_556 ?
O22 Cl2 O23 O21 68.5(8) . . . 7_556 ?
O22 Cl2 O23 O21 -111.5(8) 7_556 . . 7_556 ?
O21 Cl2 O23 O21 180.000(4) . . . 7_556 ?
O24 Cl2 O24 O23 -53(78) 7_556 . . . ?
O23 Cl2 O24 O23 180.000(1) 7_556 . . . ?
O22 Cl2 O24 O23 124.5(10) . . . . ?
O22 Cl2 O24 O23 -55.5(10) 7_556 . . . ?
O21 Cl2 O24 O23 64.7(9) 7_556 . . . ?
O21 Cl2 O24 O23 -115.3(9) . . . . ?
O24 Cl2 O24 O22 -178(79) 7_556 . . . ?
O23 Cl2 O24 O22 55.5(10) 7_556 . . . ?
O23 Cl2 O24 O22 -124.5(10) . . . . ?
O22 Cl2 O24 O22 180.000(4) 7_556 . . . ?
O21 Cl2 O24 O22 -59.9(10) 7_556 . . . ?
O21 Cl2 O24 O22 120.1(10) . . . . ?
O24 Cl2 O24 O21 62(78) 7_556 . . . ?
O23 Cl2 O24 O21 -64.7(9) 7_556 . . . ?
O23 Cl2 O24 O21 115.3(9) . . . . ?
O22 Cl2 O24 O21 -120.1(10) . . . . ?
O22 Cl2 O24 O21 59.9(10) 7_556 . . . ?
O21 Cl2 O24 O21 180.000(5) 7_556 . . . ?
O22 O23 O24 Cl2 41.3(6) 7_556 . . . ?
O21 O23 O24 Cl2 -41.9(6) 7_556 . . . ?
Cl2 O23 O24 O22 47.8(8) . . . . ?
O22 O23 O24 O22 89.1(11) 7_556 . . . ?
O21 O23 O24 O22 5.9(11) 7_556 . . . ?
Cl2 O23 O24 O21 -54.2(8) . . . . ?
O22 O23 O24 O21 -12.9(10) 7_556 . . . ?
O21 O23 O24 O21 -96.1(9) 7_556 . . . ?
O23 O22 O24 Cl2 -40.4(6) 7_556 . . . ?
O21 O22 O24 Cl2 41.7(6) 7_556 . . . ?
Cl2 O22 O24 O23 -47.8(8) . . . . ?
O23 O22 O24 O23 -88.2(11) 7_556 . . . ?
O21 O22 O24 O23 -6.2(11) 7_556 . . . ?
Cl2 O22 O24 O21 51.5(8) . . . . ?
O23 O22 O24 O21 11.2(11) 7_556 . . . ?
O21 O22 O24 O21 93.2(10) 7_556 . . . ?
O22 O21 O24 Cl2 -41.0(6) 7_556 . . . ?
O23 O21 O24 Cl2 40.4(6) 7_556 . . . ?
Cl2 O21 O24 O23 53.2(7) . . . . ?
O22 O21 O24 O23 12.2(10) 7_556 . . . ?
O23 O21 O24 O23 93.6(10) 7_556 . . . ?
Cl2 O21 O24 O22 -50.6(8) . . . . ?
O22 O21 O24 O22 -91.6(11) 7_556 . . . ?
O23 O21 O24 O22 -10.2(10) 7_556 . . . ?
O2 Yb1 O4 C11 119.7(5) . . . . ?
O2 Yb1 O4 C11 -56.6(6) 2_656 . . . ?
O3 Yb1 O4 C11 9.8(5) . . . . ?
O3 Yb1 O4 C11 -144.6(5) 2_656 . . . ?
O1 Yb1 O4 C11 171.1(5) . . . . ?
O1 Yb1 O4 C11 63.2(5) 2_656 . . . ?
O4 Yb1 O4 C11 -65.9(5) 2_656 . . . ?
